data_1532564
loop_
_publ_author_name
'Hyatt, N.C.'
'Hriljac, J.A.'
'Comyn, T.P.'

_publ_section_title
;
 Cation disorder in Bi2 Ln2 Ti3 O12 Aurivillius phases (Ln = La, Pr, Nd
 and Sm)
;
_journal_name_full 'Materials Research Bulletin'
_journal_page_first 837
_journal_page_last 846
_journal_volume 38
_journal_year 2003
_chemical_formula_sum 'Bi2 O12 Sm2 Ti3'
_chemical_name_systematic 'Bi2 Sm2 (Ti3 O12)'
_space_group_IT_number 139
_symmetry_space_group_name_Hall '-I 4 2'
_symmetry_space_group_name_H-M 'I 4/m m m'
_cell_angle_alpha 90
_cell_angle_beta 90
_cell_angle_gamma 90
_cell_formula_units_Z 2
_cell_length_a 3.7957
_cell_length_b 3.7957
_cell_length_c 32.7099
_cell_volume 471.263
_citation_journal_id_ASTM MRBUAC
_cod_data_source_file Hyatt_MRBUAC_2003_547.cif
_cod_data_source_block Bi2O12Sm2Ti3
_cod_original_cell_volume 471.2626
_cod_database_code 1532564

loop_
_symmetry_equiv_pos_as_xyz
x,y,z
-y,x,z
-x,-y,z
y,-x,z
x,-y,-z
y,x,-z
-x,y,-z
-y,-x,-z
-x,-y,-z
y,-x,-z
x,y,-z
-y,x,-z
-x,y,z
-y,-x,z
x,-y,z
y,x,z
x+1/2,y+1/2,z+1/2
-y+1/2,x+1/2,z+1/2
-x+1/2,-y+1/2,z+1/2
y+1/2,-x+1/2,z+1/2
x+1/2,-y+1/2,-z+1/2
y+1/2,x+1/2,-z+1/2
-x+1/2,y+1/2,-z+1/2
-y+1/2,-x+1/2,-z+1/2
-x+1/2,-y+1/2,-z+1/2
y+1/2,-x+1/2,-z+1/2
x+1/2,y+1/2,-z+1/2
-y+1/2,x+1/2,-z+1/2
-x+1/2,y+1/2,z+1/2
-y+1/2,-x+1/2,z+1/2
x+1/2,-y+1/2,z+1/2
y+1/2,x+1/2,z+1/2

loop_
_atom_site_label
_atom_site_type_symbol
_atom_site_fract_x
_atom_site_fract_y
_atom_site_fract_z
_atom_site_occupancy
_atom_site_U_iso_or_equiv
O3 O-2 0 0.5 0.1155 1 0.0
Sm1 Sm+3 0 0 0.28896 0.121 0.0
Ti1 Ti+4 0 0 0 1 0.0
Bi2 Bi+3 0 0 0.43388 0.121 0.0
Bi1 Bi+3 0 0 0.28896 0.879 0.0
Sm2 Sm+3 0 0 0.43388 0.879 0.0
O1 O-2 0.094 0.5 0 0.5 0.0
O2 O-2 0 0 0.0585 1 0.0
Ti2 Ti+4 0 0 0.1278 1 0.0
O5 O-2 0 0.5 0.25 1 0.0
O4 O-2 0 0 0.1822 1 0.0
